data_2207580
loop_
_publ_author_name
'Zhen-Guang Zou'
'Peng Guo'
'Yin-Xiang Lu'

_publ_section_title
<i>N</i>-[2-(Aminosulfonyl)-5,6-dihydro-6-methyl-7,7-dioxo-4<i>H</i>-thieno[2,3-<i>b</i>]thiopyran-4-yl]acetamide
_journal_coeditor_code JH6024
_journal_issue 12
_journal_name_full 'Acta Crystallographica Section E'
_journal_page_first o4096
_journal_page_last o4098
_journal_paper_doi 10.1107/S1600536805036718
_journal_volume 61
_journal_year 2005
_chemical_formula_iupac 'C10 H14 N2 O5 S3'
_chemical_formula_moiety 'C10 H14 N2 O5 S3'
_chemical_formula_sum 'C10 H14 N2 O5 S3'
_chemical_formula_weight 338.41
_chemical_name_systematic
;N-[2-(Aminosulfonyl)-5,6-dihydro-6-methyl-7,7-dioxo-4H-thieno[2,3-b]thiopyran-
4-yl]acetamide
;
_space_group_IT_number 61
_symmetry_cell_setting orthorhombic
_symmetry_space_group_name_Hall '-P 2ac 2ab'
_symmetry_space_group_name_H-M 'P b c a'
_atom_sites_solution_hydrogens geom
_atom_sites_solution_primary direct
_atom_sites_solution_secondary difmap
_audit_creation_method SHELXL-97
_cell_angle_alpha 90.00
_cell_angle_beta 90.00
_cell_angle_gamma 90.00
_cell_formula_units_Z 8
_cell_length_a 9.842(3)
_cell_length_b 15.290(5)
_cell_length_c 19.434(6)
_cell_measurement_reflns_used 1543
_cell_measurement_temperature 273(2)
_cell_measurement_theta_max 21.17
_cell_measurement_theta_min 2.66
_cell_volume 2924.5(16)
_computing_cell_refinement SMART
_computing_data_collection 'SMART (Bruker, 1999)'
_computing_data_reduction 'SAINT (Bruker, 1999)'
_computing_molecular_graphics 'SHELXTL (Sheldrick, 1997b)'
_computing_publication_material SHELXTL
_computing_structure_refinement 'SHELXL97 (Sheldrick, 1997a)'
_computing_structure_solution 'SHELXS97 (Sheldrick, 1997a)'
_diffrn_ambient_temperature 273(2)
_diffrn_measured_fraction_theta_full 0.998
_diffrn_measured_fraction_theta_max 0.998
_diffrn_measurement_device_type 'Bruker SMART CCD area-detector'
_diffrn_measurement_method '\f and \w'
_diffrn_radiation_monochromator graphite
_diffrn_radiation_source 'fine-focus sealed tube'
_diffrn_radiation_type MoK\a
_diffrn_radiation_wavelength 0.71073
_diffrn_reflns_av_R_equivalents 0.0580
_diffrn_reflns_av_sigmaI/netI 0.0488
_diffrn_reflns_limit_h_max 12
_diffrn_reflns_limit_h_min -12
_diffrn_reflns_limit_k_max 18
_diffrn_reflns_limit_k_min -18
_diffrn_reflns_limit_l_max 23
_diffrn_reflns_limit_l_min -21
_diffrn_reflns_number 13578
_diffrn_reflns_theta_full 26.01
_diffrn_reflns_theta_max 26.01
_diffrn_reflns_theta_min 2.10
_diffrn_standards_decay_% 4.95
_exptl_absorpt_coefficient_mu 0.526
_exptl_absorpt_correction_T_max 0.9493
_exptl_absorpt_correction_T_min 0.9022
_exptl_absorpt_correction_type multi-scan
_exptl_absorpt_process_details '(SADABS; Sheldrick, 1996)'
_exptl_crystal_colour yellow
_exptl_crystal_density_diffrn 1.537
_exptl_crystal_density_method 'not measured'
_exptl_crystal_description prism
_exptl_crystal_F_000 1408
_exptl_crystal_size_max 0.20
_exptl_crystal_size_mid 0.10
_exptl_crystal_size_min 0.10
_refine_diff_density_max 0.346
_refine_diff_density_min -0.320
_refine_ls_extinction_method none
_refine_ls_goodness_of_fit_ref 0.959
_refine_ls_hydrogen_treatment constr
_refine_ls_matrix_type full
_refine_ls_number_parameters 189
_refine_ls_number_reflns 2865
_refine_ls_number_restraints 0
_refine_ls_restrained_S_all 0.959
_refine_ls_R_factor_all 0.0749
_refine_ls_R_factor_gt 0.0393
_refine_ls_shift/su_max 0.000
_refine_ls_shift/su_mean 0.000
_refine_ls_structure_factor_coef Fsqd
_refine_ls_weighting_details 'calc w = 1/[\s^2^(Fo^2^)+(0.0614P)^2^] where P = (Fo^2^+2Fc^2^)/3'
_refine_ls_weighting_scheme calc
_refine_ls_wR_factor_gt 0.1053
_refine_ls_wR_factor_ref 0.1135
_reflns_number_gt 1657
_reflns_number_total 2865
_reflns_threshold_expression I>2\s(I)
_cod_data_source_file jh6024.cif
_cod_data_source_block I
_cod_depositor_comments
;
The following automatic conversions were performed:
'_symmetry_cell_setting' value 'Orthorhombic' changed to 'orthorhombic'
according to '/home/saulius/struct/CIF-dictionaries/cif_core.dic'
dictionary named 'cif_core.dic' version 2.4.1 from 2010-06-29.

Automatic conversion script
Id: cif_fix_enum 1527 2010-12-29 10:47:43Z saulius 

The following automatic conversions were performed:

'_symmetry_cell_setting' value 'Orthorhombic' changed to
'orthorhombic' according to
/home/saulius/struct/CIF-dictionaries/cif_core.dic dictionary named
'cif_core.dic' version 2.4.1 from 2010-06-29.

Automatic conversion script
Id: cif_fix_values 1715 2011-07-08 13:25:40Z adriana 
;
_cod_original_cell_volume 2924.5(15)
_cod_database_code 2207580
_cod_database_fobs_code 2207580

loop_
_symmetry_equiv_pos_as_xyz
'x, y, z'
'-x+1/2, -y, z+1/2'
'-x, y+1/2, -z+1/2'
'x+1/2, -y+1/2, -z'
'-x, -y, -z'
'x-1/2, y, -z-1/2'
'x, -y-1/2, z-1/2'
'-x-1/2, y-1/2, z'

loop_
_atom_site_label
_atom_site_fract_x
_atom_site_fract_y
_atom_site_fract_z
_atom_site_U_iso_or_equiv
_atom_site_adp_type
_atom_site_calc_flag
_atom_site_refinement_flags
_atom_site_occupancy
_atom_site_type_symbol
S1 0.69903(7) 1.15481(6) 0.44816(4) 0.0557(3) Uani d . 1 S
S2 0.79478(7) 0.85375(5) 0.62454(4) 0.0505(2) Uani d . 1 S
S3 0.80151(7) 0.98826(6) 0.51162(4) 0.0592(3) Uani d . 1 S
O1 0.38603(18) 1.05191(13) 0.77603(10) 0.0547(6) Uani d . 1 O
O2 0.94068(19) 0.85823(15) 0.62653(11) 0.0696(7) Uani d . 1 O
O3 0.7354(2) 0.78026(14) 0.58968(11) 0.0726(7) Uani d . 1 O
O4 0.7151(2) 1.10588(18) 0.38596(10) 0.0780(8) Uani d . 1 O
O5 0.5834(2) 1.20888(17) 0.45935(12) 0.0835(8) Uani d . 1 O
N1 0.5962(2) 1.04367(14) 0.73323(10) 0.0379(6) Uani d . 1 N
H1D 0.6771 1.0648 0.7342 0.046 Uiso calc R 1 H
N2 0.8316(3) 1.2135(2) 0.45555(16) 0.0568(8) Uani d . 1 N
C1 0.5621(3) 1.1138(2) 0.84373(14) 0.0577(8) Uani d . 1 C
H1A 0.4893 1.1272 0.8749 0.087 Uiso calc R 1 H
H1B 0.6057 1.1670 0.8295 0.087 Uiso calc R 1 H
H1C 0.6271 1.0768 0.8664 0.087 Uiso calc R 1 H
C2 0.5067(3) 1.06762(17) 0.78214(12) 0.0371(6) Uani d . 1 C
C3 0.5591(2) 0.98322(18) 0.67911(12) 0.0370(7) Uani d . 1 C
H3A 0.4623 0.9916 0.6694 0.044 Uiso calc R 1 H
C4 0.5782(3) 0.88916(19) 0.70225(14) 0.0450(7) Uani d . 1 C
H4A 0.5349 0.8818 0.7467 0.054 Uiso calc R 1 H
H4B 0.5321 0.8510 0.6699 0.054 Uiso calc R 1 H
C5 0.7253(3) 0.86017(18) 0.70804(13) 0.0431(7) Uani d . 1 C
H5A 0.7758 0.9040 0.7345 0.052 Uiso calc R 1 H
C6 0.7424(3) 0.77119(19) 0.74257(19) 0.0631(9) Uani d . 1 C
H6A 0.7057 0.7735 0.7883 0.095 Uiso calc R 1 H
H6B 0.8371 0.7566 0.7447 0.095 Uiso calc R 1 H
H6C 0.6950 0.7275 0.7164 0.095 Uiso calc R 1 H
C7 0.7348(3) 0.95092(19) 0.58759(13) 0.0428(7) Uani d . 1 C
C8 0.6361(2) 1.00300(18) 0.61395(13) 0.0378(7) Uani d . 1 C
C9 0.6145(2) 1.07701(19) 0.57109(13) 0.0429(7) Uani d . 1 C
H9A 0.5515 1.1207 0.5807 0.051 Uiso calc R 1 H
C10 0.6953(2) 1.0770(2) 0.51497(13) 0.0462(7) Uani d . 1 C
H2A 0.902(3) 1.187(2) 0.4409(15) 0.062(11) Uiso d . 1 H
H2B 0.835(3) 1.245(2) 0.4893(18) 0.072(12) Uiso d . 1 H

loop_
_atom_site_aniso_label
_atom_site_aniso_U_11
_atom_site_aniso_U_22
_atom_site_aniso_U_33
_atom_site_aniso_U_12
_atom_site_aniso_U_13
_atom_site_aniso_U_23
S1 0.0437(4) 0.0873(7) 0.0360(4) -0.0057(4) -0.0037(3) 0.0124(4)
S2 0.0503(4) 0.0584(6) 0.0427(5) 0.0166(4) -0.0052(3) -0.0120(4)
S3 0.0535(5) 0.0876(7) 0.0365(4) 0.0149(4) 0.0103(3) -0.0014(4)
O1 0.0321(11) 0.0668(14) 0.0654(14) -0.0013(10) 0.0123(9) -0.0105(11)
O2 0.0452(12) 0.0978(19) 0.0658(15) 0.0286(12) 0.0005(10) -0.0062(13)
O3 0.1000(17) 0.0563(16) 0.0615(15) 0.0161(13) -0.0225(12) -0.0267(12)
O4 0.0881(17) 0.116(2) 0.0298(12) -0.0377(15) -0.0074(10) -0.0014(12)
O5 0.0476(13) 0.122(2) 0.0806(17) 0.0217(13) 0.0058(11) 0.0463(16)
N1 0.0270(11) 0.0477(14) 0.0390(13) -0.0061(10) 0.0028(9) -0.0055(11)
N2 0.0501(18) 0.073(2) 0.0471(17) -0.0069(15) 0.0096(14) -0.0081(16)
C1 0.069(2) 0.062(2) 0.0423(18) -0.0053(16) 0.0021(15) -0.0044(16)
C2 0.0381(15) 0.0359(17) 0.0372(15) 0.0015(12) 0.0048(13) 0.0049(13)
C3 0.0289(13) 0.0472(19) 0.0350(15) -0.0018(12) 0.0000(11) -0.0063(13)
C4 0.0445(16) 0.0455(19) 0.0450(18) -0.0066(14) -0.0018(12) -0.0039(14)
C5 0.0481(17) 0.0428(18) 0.0382(16) -0.0032(13) -0.0075(12) -0.0051(13)
C6 0.079(2) 0.046(2) 0.064(2) 0.0017(17) -0.0144(17) -0.0004(17)
C7 0.0379(15) 0.057(2) 0.0337(16) 0.0081(13) -0.0004(12) -0.0063(14)
C8 0.0325(14) 0.0475(18) 0.0334(15) 0.0008(13) -0.0017(11) -0.0050(13)
C9 0.0380(15) 0.0526(19) 0.0381(16) 0.0025(13) 0.0004(12) 0.0028(14)
C10 0.0379(14) 0.069(2) 0.0316(15) 0.0012(14) -0.0035(12) -0.0001(15)

loop_
_atom_type_symbol
_atom_type_description
_atom_type_scat_dispersion_real
_atom_type_scat_dispersion_imag
_atom_type_scat_source
C C 0.0033 0.0016 'International Tables Vol C Tables 4.2.6.8 and 6.1.1.4'
H H 0.0000 0.0000 'International Tables Vol C Tables 4.2.6.8 and 6.1.1.4'
N N 0.0061 0.0033 'International Tables Vol C Tables 4.2.6.8 and 6.1.1.4'
O O 0.0106 0.0060 'International Tables Vol C Tables 4.2.6.8 and 6.1.1.4'
S S 0.1246 0.1234 'International Tables Vol C Tables 4.2.6.8 and 6.1.1.4'

loop_
_geom_angle_atom_site_label_1
_geom_angle_atom_site_label_2
_geom_angle_atom_site_label_3
_geom_angle
O5 S1 O4 121.41(14)
O5 S1 N2 108.30(18)
O4 S1 N2 106.35(16)
O5 S1 C10 105.24(13)
O4 S1 C10 105.80(15)
N2 S1 C10 109.37(14)
O3 S2 O2 117.13(13)
O3 S2 C7 109.46(13)
O2 S2 C7 107.87(14)
O3 S2 C5 108.66(15)
O2 S2 C5 111.08(13)
C7 S2 C5 101.49(13)
C7 S3 C10 89.86(13)
C2 N1 C3 121.5(2)
C2 N1 H1D 119.3
C3 N1 H1D 119.3
S1 N2 H2A 112(2)
S1 N2 H2B 116(2)
H2A N2 H2B 121(3)
C2 C1 H1A 109.5
C2 C1 H1B 109.5
H1A C1 H1B 109.5
C2 C1 H1C 109.5
H1A C1 H1C 109.5
H1B C1 H1C 109.5
O1 C2 N1 121.0(2)
O1 C2 C1 121.9(2)
N1 C2 C1 117.1(2)
N1 C3 C8 110.8(2)
N1 C3 C4 111.0(2)
C8 C3 C4 112.1(2)
N1 C3 H3A 107.5
C8 C3 H3A 107.5
C4 C3 H3A 107.5
C5 C4 C3 114.6(2)
C5 C4 H4A 108.6
C3 C4 H4A 108.6
C5 C4 H4B 108.6
C3 C4 H4B 108.6
H4A C4 H4B 107.6
C4 C5 C6 113.4(2)
C4 C5 S2 108.53(19)
C6 C5 S2 108.2(2)
C4 C5 H5A 108.9
C6 C5 H5A 108.9
S2 C5 H5A 108.9
C5 C6 H6A 109.5
C5 C6 H6B 109.5
H6A C6 H6B 109.5
C5 C6 H6C 109.5
H6A C6 H6C 109.5
H6B C6 H6C 109.5
C8 C7 S3 113.8(2)
C8 C7 S2 125.7(2)
S3 C7 S2 120.43(15)
C7 C8 C9 110.7(2)
C7 C8 C3 124.0(3)
C9 C8 C3 125.3(2)
C10 C9 C8 112.7(3)
C10 C9 H9A 123.7
C8 C9 H9A 123.7
C9 C10 S3 112.9(2)
C9 C10 S1 127.5(2)
S3 C10 S1 119.60(15)

loop_
_geom_bond_atom_site_label_1
_geom_bond_atom_site_label_2
_geom_bond_distance
S1 O5 1.423(2)
S1 O4 1.430(2)
S1 N2 1.590(3)
S1 C10 1.761(3)
S2 O3 1.436(2)
S2 O2 1.438(2)
S2 C7 1.753(3)
S2 C5 1.764(3)
S3 C7 1.714(3)
S3 C10 1.714(3)
O1 C2 1.218(3)
N1 C2 1.346(3)
N1 C3 1.447(3)
N1 H1D 0.8600
N2 H2A 0.85(3)
N2 H2B 0.81(4)
C1 C2 1.493(4)
C1 H1A 0.9600
C1 H1B 0.9600
C1 H1C 0.9600
C3 C8 1.507(3)
C3 C4 1.519(4)
C3 H3A 0.9800
C4 C5 1.518(4)
C4 H4A 0.9700
C4 H4B 0.9700
C5 C6 1.526(4)
C5 H5A 0.9800
C6 H6A 0.9600
C6 H6B 0.9600
C6 H6C 0.9600
C7 C8 1.357(4)
C8 C9 1.421(4)
C9 C10 1.350(3)
C9 H9A 0.9300

loop_
_geom_hbond_atom_site_label_D
_geom_hbond_atom_site_label_H
_geom_hbond_atom_site_label_A
_geom_hbond_site_symmetry_A
_geom_hbond_distance_DH
_geom_hbond_distance_HA
_geom_hbond_distance_DA
_geom_hbond_angle_DHA
N2 H2B O3 8_765 0.81(4) 2.14(4) 2.876(4) 150(3)
N2 H2A O2 5_776 0.85(3) 2.14(3) 2.962(4) 161(3)
N1 H1D O1 6_657 0.86 2.07 2.861(3) 152
C5 H5A O1 6_657 0.98 2.52 3.346(3) 142
C4 H4A O2 6_557 0.97 2.66 3.623(4) 174
C3 H3A O4 5_676 0.98 2.53 3.276(3) 132

loop_
_cod_related_entry_id
_cod_related_entry_database
_cod_related_entry_code
1 ChemSpider 19854270
